data_2018798
loop_
_publ_author_name
'Fonrouge, Ana'
'Cecchi, Florencia'
'Albor\'es, Pablo'
'Baggio, Ricardo'
'Cukiernik, Fabio D.'

_publ_section_title
;
 Relative influence of noncovalent interactions on the melting points of a
 homologous series of 1,2-dibromo-4,5-dialkoxybenzenes
;
_journal_coeditor_code UK3060
_journal_issue 2
_journal_name_full 'Acta Crystallographica Section C'
_journal_page_first 204
_journal_page_last 208
_journal_paper_doi 10.1107/S0108270113002485
_journal_volume 69
_journal_year 2013
_chemical_formula_iupac 'C26 H44 Br2 O2'
_chemical_formula_moiety 'C26 H44 Br2 O2'
_chemical_formula_sum 'C26 H44 Br2 O2'
_chemical_formula_weight 548.43
_chemical_name_systematic
;
1,2-Dibromo-4,5-bis(decyloxy)benzene
;
_space_group_IT_number 15
_symmetry_cell_setting monoclinic
_symmetry_space_group_name_Hall '-C 2yc'
_symmetry_space_group_name_H-M 'C 1 2/c 1'
_atom_sites_solution_hydrogens geom
_atom_sites_solution_primary direct
_atom_sites_solution_secondary difmap
_audit_creation_method SHELXL97
_cell_angle_alpha 90.00
_cell_angle_beta 101.216(2)
_cell_angle_gamma 90.00
_cell_formula_units_Z 8
_cell_length_a 67.0788(15)
_cell_length_b 4.47170(10)
_cell_length_c 18.2399(4)
_cell_measurement_reflns_used 11243
_cell_measurement_temperature 150(2)
_cell_measurement_theta_max 25.83
_cell_measurement_theta_min 2.12
_cell_volume 5366.7(2)
_computing_cell_refinement 'CrysAlis PRO (Oxford Diffraction, 2009)'
_computing_data_collection 'CrysAlis PRO (Oxford Diffraction, 2009)'
_computing_data_reduction 'CrysAlis PRO (Oxford Diffraction, 2009)'
_computing_molecular_graphics 'SHELXTL (Sheldrick, 2008)'
_computing_publication_material
;
SHELXL97 (Sheldrick, 2008) and PLATON (Spek, 2009)
;
_computing_structure_refinement 'SHELXL97 (Sheldrick, 2008)'
_computing_structure_solution 'SHELXS97 (Sheldrick, 2008)'
_diffrn_ambient_temperature 150(2)
_diffrn_measured_fraction_theta_full 0.999
_diffrn_measured_fraction_theta_max 0.999
_diffrn_measurement_device_type 'Oxford Gemini S Ultra CCD area-detector'
_diffrn_measurement_method '\w scans, thick slices'
_diffrn_radiation_monochromator graphite
_diffrn_radiation_source 'fine-focus sealed tube'
_diffrn_radiation_type MoK\a
_diffrn_radiation_wavelength 0.7107
_diffrn_reflns_av_R_equivalents 0.0682
_diffrn_reflns_av_sigmaI/netI 0.0340
_diffrn_reflns_limit_h_max 82
_diffrn_reflns_limit_h_min -82
_diffrn_reflns_limit_k_max 5
_diffrn_reflns_limit_k_min -4
_diffrn_reflns_limit_l_max 22
_diffrn_reflns_limit_l_min -22
_diffrn_reflns_number 28792
_diffrn_reflns_theta_full 26.00
_diffrn_reflns_theta_max 26.15
_diffrn_reflns_theta_min 1.86
_exptl_absorpt_coefficient_mu 3.040
_exptl_absorpt_correction_T_max 0.78
_exptl_absorpt_correction_T_min 0.42
_exptl_absorpt_correction_type multi-scan
_exptl_absorpt_process_details '(CrysAlis PRO; Oxford Diffraction, 2009)'
_exptl_crystal_colour colourless
_exptl_crystal_density_diffrn 1.358
_exptl_crystal_density_method 'not measured'
_exptl_crystal_description plate
_exptl_crystal_F_000 2288
_exptl_crystal_size_max 0.56
_exptl_crystal_size_mid 0.27
_exptl_crystal_size_min 0.07
_refine_diff_density_max 1.670
_refine_diff_density_min -0.953
_refine_ls_extinction_method none
_refine_ls_goodness_of_fit_ref 1.210
_refine_ls_hydrogen_treatment constr
_refine_ls_matrix_type full
_refine_ls_number_parameters 271
_refine_ls_number_reflns 5387
_refine_ls_number_restraints 0
_refine_ls_restrained_S_all 1.210
_refine_ls_R_factor_all 0.0724
_refine_ls_R_factor_gt 0.0692
_refine_ls_shift/su_max 0.000
_refine_ls_shift/su_mean 0.000
_refine_ls_structure_factor_coef Fsqd
_refine_ls_weighting_details 'calc w = 1/[\s^2^(Fo^2^)+(0.0236P)^2^+122.7172P] where P=(Fo^2^+2Fc^2^)/3'
_refine_ls_weighting_scheme calc
_refine_ls_wR_factor_gt 0.1836
_refine_ls_wR_factor_ref 0.1844
_reflns_number_gt 4981
_reflns_number_total 5387
_reflns_threshold_expression I>2\s(I)
_cod_data_source_file uk3060.cif
_cod_data_source_block II
_cod_original_sg_symbol_H-M 'C 2/c'
_cod_database_code 2018798
_cod_database_fobs_code 2018798

loop_
_symmetry_equiv_pos_as_xyz
'x, y, z'
'-x, y, -z+1/2'
'x+1/2, y+1/2, z'
'-x+1/2, y+1/2, -z+1/2'
'-x, -y, -z'
'x, -y, z-1/2'
'-x+1/2, -y+1/2, -z'
'x+1/2, -y+1/2, z-1/2'

loop_
_atom_site_type_symbol
_atom_site_label
_atom_site_fract_x
_atom_site_fract_y
_atom_site_fract_z
_atom_site_U_iso_or_equiv
_atom_site_adp_type
_atom_site_calc_flag
_atom_site_refinement_flags
_atom_site_occupancy
_atom_site_symmetry_multiplicity
Br Br1 0.225869(11) 0.04646(19) 0.45773(4) 0.0389(2) Uani d . 1 1
Br Br2 0.249896(11) 0.45935(19) 0.34532(4) 0.0366(2) Uani d . 1 1
O O1 0.17000(7) -0.1276(11) 0.2145(3) 0.0297(10) Uani d . 1 1
O O2 0.18712(7) 0.2238(10) 0.1327(2) 0.0276(10) Uani d . 1 1
C C1 0.21452(10) 0.1098(16) 0.3549(3) 0.0268(14) Uani d . 1 1
C C2 0.22418(8) 0.2811(14) 0.3103(3) 0.0220(12) Uani d . 1 1
C C3 0.21497(10) 0.3305(15) 0.2353(4) 0.0287(14) Uani d . 1 1
H H3 0.2212 0.4568 0.2059 0.034 Uiso calc R 1 1
C C4 0.19705(9) 0.1950(15) 0.2051(3) 0.0244(13) Uani d . 1 1
C C5 0.18738(9) 0.0024(15) 0.2497(4) 0.0268(14) Uani d . 1 1
C C6 0.19618(9) -0.0303(15) 0.3267(4) 0.0265(14) Uani d . 1 1
H H6 0.1897 -0.1443 0.3578 0.032 Uiso calc R 1 1
C C7 0.15963(10) -0.3154(15) 0.2613(4) 0.0300(14) Uani d . 1 1
H H7A 0.1542 -0.1931 0.2968 0.036 Uiso calc R 1 1
H H7B 0.1691 -0.4591 0.2888 0.036 Uiso calc R 1 1
C C8 0.14293(10) -0.4722(15) 0.2110(4) 0.0271(13) Uani d . 1 1
H H8A 0.1372 -0.6189 0.2401 0.033 Uiso calc R 1 1
H H8B 0.1486 -0.5802 0.1738 0.033 Uiso calc R 1 1
C C9 0.12568(10) -0.2721(15) 0.1703(4) 0.0279(14) Uani d . 1 1
H H9A 0.1213 -0.1412 0.2065 0.034 Uiso calc R 1 1
H H9B 0.1309 -0.1473 0.1348 0.034 Uiso calc R 1 1
C C10 0.10730(10) -0.4473(17) 0.1288(4) 0.0317(15) Uani d . 1 1
H H10A 0.1117 -0.5768 0.0924 0.038 Uiso calc R 1 1
H H10B 0.1022 -0.5737 0.1644 0.038 Uiso calc R 1 1
C C11 0.09000(10) -0.2517(16) 0.0889(4) 0.0302(14) Uani d . 1 1
H H11A 0.0950 -0.1239 0.0536 0.036 Uiso calc R 1 1
H H11B 0.0854 -0.1240 0.1253 0.036 Uiso calc R 1 1
C C12 0.07198(11) -0.4314(17) 0.0473(5) 0.0373(17) Uani d . 1 1
H H12A 0.0764 -0.5476 0.0084 0.045 Uiso calc R 1 1
H H12B 0.0677 -0.5705 0.0819 0.045 Uiso calc R 1 1
C C13 0.05388(11) -0.2398(17) 0.0119(4) 0.0341(15) Uani d . 1 1
H H13A 0.0490 -0.1321 0.0511 0.041 Uiso calc R 1 1
H H13B 0.0584 -0.0933 -0.0206 0.041 Uiso calc R 1 1
C C14 0.03652(11) -0.4177(19) -0.0328(5) 0.0409(18) Uani d . 1 1
H H14A 0.0318 -0.5605 0.0000 0.049 Uiso calc R 1 1
H H14B 0.0415 -0.5296 -0.0711 0.049 Uiso calc R 1 1
C C15 0.01860(12) -0.223(2) -0.0699(5) 0.049(2) Uani d . 1 1
H H15A 0.0133 -0.1163 -0.0314 0.059 Uiso calc R 1 1
H H15B 0.0234 -0.0765 -0.1016 0.059 Uiso calc R 1 1
C C16 0.00144(13) -0.403(3) -0.1167(6) 0.067(3) Uani d . 1 1
H H16A -0.0093 -0.2705 -0.1387 0.101 Uiso calc R 1 1
H H16B -0.0036 -0.5456 -0.0855 0.101 Uiso calc R 1 1
H H16C 0.0065 -0.5067 -0.1556 0.101 Uiso calc R 1 1
C C17 0.19550(10) 0.4289(15) 0.0888(4) 0.0280(14) Uani d . 1 1
H H17A 0.2090 0.3645 0.0836 0.034 Uiso calc R 1 1
H H17B 0.1966 0.6247 0.1121 0.034 Uiso calc R 1 1
C C18 0.18131(11) 0.4434(18) 0.0114(4) 0.0367(16) Uani d . 1 1
H H18A 0.1875 0.5674 -0.0217 0.044 Uiso calc R 1 1
H H18B 0.1796 0.2440 -0.0099 0.044 Uiso calc R 1 1
C C19 0.16053(11) 0.5708(18) 0.0163(4) 0.0341(16) Uani d . 1 1
H H19A 0.1536 0.4312 0.0435 0.041 Uiso calc R 1 1
H H19B 0.1624 0.7562 0.0445 0.041 Uiso calc R 1 1
C C20 0.14738(11) 0.6299(18) -0.0591(4) 0.0343(16) Uani d . 1 1
H H20A 0.1456 0.4440 -0.0870 0.041 Uiso calc R 1 1
H H20B 0.1544 0.7682 -0.0862 0.041 Uiso calc R 1 1
C C21 0.12653(12) 0.758(2) -0.0558(4) 0.0394(18) Uani d . 1 1
H H21A 0.1283 0.9427 -0.0272 0.047 Uiso calc R 1 1
H H21B 0.1193 0.6185 -0.0297 0.047 Uiso calc R 1 1
C C22 0.11359(12) 0.822(2) -0.1328(4) 0.0416(18) Uani d . 1 1
H H22A 0.1120 0.6397 -0.1620 0.050 Uiso calc R 1 1
H H22B 0.1205 0.9672 -0.1585 0.050 Uiso calc R 1 1
C C23 0.09249(12) 0.944(2) -0.1275(4) 0.045(2) Uani d . 1 1
H H23A 0.0941 1.1203 -0.0960 0.055 Uiso calc R 1 1
H H23B 0.0853 0.7944 -0.1041 0.055 Uiso calc R 1 1
C C24 0.07956(12) 1.026(2) -0.2054(4) 0.047(2) Uani d . 1 1
H H24A 0.0864 1.1828 -0.2278 0.057 Uiso calc R 1 1
H H24B 0.0785 0.8521 -0.2379 0.057 Uiso calc R 1 1
C C25 0.05857(14) 1.129(3) -0.2000(5) 0.075(4) Uani d . 1 1
H H25A 0.0596 1.3030 -0.1677 0.090 Uiso calc R 1 1
H H25B 0.0518 0.9723 -0.1776 0.090 Uiso calc R 1 1
C C26 0.04596(15) 1.209(3) -0.2762(6) 0.076(4) Uani d . 1 1
H H26A 0.0327 1.2735 -0.2705 0.114 Uiso calc R 1 1
H H26B 0.0447 1.0358 -0.3081 0.114 Uiso calc R 1 1
H H26C 0.0525 1.3664 -0.2982 0.114 Uiso calc R 1 1

loop_
_atom_site_aniso_label
_atom_site_aniso_U_11
_atom_site_aniso_U_22
_atom_site_aniso_U_33
_atom_site_aniso_U_12
_atom_site_aniso_U_13
_atom_site_aniso_U_23
Br1 0.0387(4) 0.0495(5) 0.0265(4) -0.0037(3) 0.0012(3) 0.0035(3)
Br2 0.0304(4) 0.0450(4) 0.0334(4) -0.0083(3) 0.0035(3) -0.0020(3)
O1 0.029(2) 0.033(3) 0.026(2) -0.006(2) 0.0024(18) -0.001(2)
O2 0.034(2) 0.023(2) 0.025(2) -0.0042(19) 0.0049(18) 0.0005(19)
C1 0.035(3) 0.029(3) 0.014(3) 0.010(3) -0.001(2) 0.003(3)
C2 0.014(3) 0.025(3) 0.027(3) -0.004(2) 0.004(2) -0.008(3)
C3 0.035(3) 0.025(3) 0.028(3) 0.002(3) 0.014(3) 0.003(3)
C4 0.028(3) 0.023(3) 0.021(3) 0.005(3) 0.004(2) 0.000(3)
C5 0.017(3) 0.026(3) 0.040(4) -0.003(2) 0.011(3) -0.001(3)
C6 0.022(3) 0.024(3) 0.035(4) 0.003(3) 0.009(3) 0.008(3)
C7 0.036(3) 0.023(3) 0.033(3) -0.001(3) 0.013(3) 0.009(3)
C8 0.036(3) 0.021(3) 0.026(3) 0.000(3) 0.009(3) 0.001(3)
C9 0.031(3) 0.022(3) 0.035(3) -0.004(3) 0.015(3) -0.004(3)
C10 0.034(3) 0.033(4) 0.031(3) 0.000(3) 0.011(3) 0.006(3)
C11 0.035(3) 0.027(3) 0.029(3) -0.002(3) 0.008(3) -0.001(3)
C12 0.034(4) 0.028(4) 0.049(4) -0.004(3) 0.006(3) -0.001(3)
C13 0.039(4) 0.032(4) 0.030(3) 0.000(3) 0.004(3) -0.006(3)
C14 0.039(4) 0.036(4) 0.047(4) -0.001(3) 0.007(3) -0.003(4)
C15 0.037(4) 0.043(5) 0.065(6) -0.001(4) 0.005(4) -0.003(4)
C16 0.038(5) 0.068(7) 0.085(8) -0.004(5) -0.013(5) 0.006(6)
C17 0.037(3) 0.021(3) 0.029(3) 0.001(3) 0.016(3) 0.011(3)
C18 0.039(4) 0.035(4) 0.035(4) 0.001(3) 0.006(3) 0.001(3)
C19 0.045(4) 0.039(4) 0.017(3) 0.001(3) 0.005(3) -0.003(3)
C20 0.041(4) 0.042(4) 0.020(3) 0.005(3) 0.005(3) 0.003(3)
C21 0.049(4) 0.056(5) 0.016(3) 0.006(4) 0.011(3) 0.005(3)
C22 0.045(4) 0.051(5) 0.028(4) 0.003(4) 0.005(3) 0.006(4)
C23 0.044(4) 0.064(6) 0.030(4) 0.007(4) 0.012(3) 0.008(4)
C24 0.041(4) 0.069(6) 0.031(4) 0.007(4) 0.005(3) -0.001(4)
C25 0.048(5) 0.129(11) 0.046(5) 0.028(6) 0.006(4) 0.022(7)
C26 0.050(5) 0.125(11) 0.051(6) 0.024(7) 0.002(4) 0.018(7)

loop_
_atom_type_symbol
_atom_type_description
_atom_type_scat_dispersion_real
_atom_type_scat_dispersion_imag
_atom_type_scat_source
C C 0.0033 0.0016 'International Tables Vol C Tables 4.2.6.8 and 6.1.1.4'
H H 0.0000 0.0000 'International Tables Vol C Tables 4.2.6.8 and 6.1.1.4'
O O 0.0106 0.0060 'International Tables Vol C Tables 4.2.6.8 and 6.1.1.4'
Br Br -0.2901 2.4595 'International Tables Vol C Tables 4.2.6.8 and 6.1.1.4'

loop_
_geom_angle_atom_site_label_1
_geom_angle_atom_site_label_2
_geom_angle_atom_site_label_3
_geom_angle
C5 O1 C7 115.7(5)
C4 O2 C17 116.1(5)
C2 C1 C6 121.3(6)
C2 C1 Br1 121.6(5)
C6 C1 Br1 117.0(5)
C1 C2 C3 119.8(6)
C1 C2 Br2 122.7(5)
C3 C2 Br2 117.5(5)
C4 C3 C2 120.6(6)
C4 C3 H3 119.7
C2 C3 H3 119.7
C3 C4 O2 125.1(6)
C3 C4 C5 120.1(6)
O2 C4 C5 114.8(6)
O1 C5 C6 125.5(6)
O1 C5 C4 115.9(6)
C6 C5 C4 118.6(6)
C1 C6 C5 119.2(6)
C1 C6 H6 120.4
C5 C6 H6 120.4
O1 C7 C8 107.4(5)
O1 C7 H7A 110.2
C8 C7 H7A 110.2
O1 C7 H7B 110.2
C8 C7 H7B 110.2
H7A C7 H7B 108.5
C7 C8 C9 115.6(6)
C7 C8 H8A 108.4
C9 C8 H8A 108.4
C7 C8 H8B 108.4
C9 C8 H8B 108.4
H8A C8 H8B 107.4
C10 C9 C8 113.5(6)
C10 C9 H9A 108.9
C8 C9 H9A 108.9
C10 C9 H9B 108.9
C8 C9 H9B 108.9
H9A C9 H9B 107.7
C11 C10 C9 114.1(6)
C11 C10 H10A 108.7
C9 C10 H10A 108.7
C11 C10 H10B 108.7
C9 C10 H10B 108.7
H10A C10 H10B 107.6
C10 C11 C12 113.1(6)
C10 C11 H11A 109.0
C12 C11 H11A 109.0
C10 C11 H11B 109.0
C12 C11 H11B 109.0
H11A C11 H11B 107.8
C13 C12 C11 113.8(6)
C13 C12 H12A 108.8
C11 C12 H12A 108.8
C13 C12 H12B 108.8
C11 C12 H12B 108.8
H12A C12 H12B 107.7
C14 C13 C12 113.6(6)
C14 C13 H13A 108.9
C12 C13 H13A 108.9
C14 C13 H13B 108.9
C12 C13 H13B 108.9
H13A C13 H13B 107.7
C13 C14 C15 113.4(7)
C13 C14 H14A 108.9
C15 C14 H14A 108.9
C13 C14 H14B 108.9
C15 C14 H14B 108.9
H14A C14 H14B 107.7
C16 C15 C14 113.0(8)
C16 C15 H15A 109.0
C14 C15 H15A 109.0
C16 C15 H15B 109.0
C14 C15 H15B 109.0
H15A C15 H15B 107.8
C15 C16 H16A 109.5
C15 C16 H16B 109.5
H16A C16 H16B 109.5
C15 C16 H16C 109.5
H16A C16 H16C 109.5
H16B C16 H16C 109.5
O2 C17 C18 107.8(6)
O2 C17 H17A 110.2
C18 C17 H17A 110.2
O2 C17 H17B 110.2
C18 C17 H17B 110.2
H17A C17 H17B 108.5
C19 C18 C17 111.7(6)
C19 C18 H18A 109.3
C17 C18 H18A 109.3
C19 C18 H18B 109.3
C17 C18 H18B 109.3
H18A C18 H18B 107.9
C20 C19 C18 113.0(6)
C20 C19 H19A 109.0
C18 C19 H19A 109.0
C20 C19 H19B 109.0
C18 C19 H19B 109.0
H19A C19 H19B 107.8
C19 C20 C21 114.1(6)
C19 C20 H20A 108.7
C21 C20 H20A 108.7
C19 C20 H20B 108.7
C21 C20 H20B 108.7
H20A C20 H20B 107.6
C20 C21 C22 113.3(6)
C20 C21 H21A 108.9
C22 C21 H21A 108.9
C20 C21 H21B 108.9
C22 C21 H21B 108.9
H21A C21 H21B 107.7
C21 C22 C23 112.0(6)
C21 C22 H22A 109.2
C23 C22 H22A 109.2
C21 C22 H22B 109.2
C23 C22 H22B 109.2
H22A C22 H22B 107.9
C22 C23 C24 112.5(6)
C22 C23 H23A 109.1
C24 C23 H23A 109.1
C22 C23 H23B 109.1
C24 C23 H23B 109.1
H23A C23 H23B 107.8
C25 C24 C23 112.0(7)
C25 C24 H24A 109.2
C23 C24 H24A 109.2
C25 C24 H24B 109.2
C23 C24 H24B 109.2
H24A C24 H24B 107.9
C24 C25 C26 111.9(8)
C24 C25 H25A 109.2
C26 C25 H25A 109.2
C24 C25 H25B 109.2
C26 C25 H25B 109.2
H25A C25 H25B 107.9
C25 C26 H26A 109.5
C25 C26 H26B 109.5
H26A C26 H26B 109.5
C25 C26 H26C 109.5
H26A C26 H26C 109.5
H26B C26 H26C 109.5

loop_
_geom_bond_atom_site_label_1
_geom_bond_atom_site_label_2
_geom_bond_distance
Br1 C1 1.903(6)
Br2 C2 1.895(6)
O1 C5 1.348(8)
O1 C7 1.465(8)
O2 C4 1.365(7)
O2 C17 1.405(7)
C1 C2 1.369(9)
C1 C6 1.387(9)
C2 C3 1.406(9)
C3 C4 1.363(9)
C3 H3 0.9300
C4 C5 1.425(9)
C5 C6 1.421(9)
C6 H6 0.9300
C7 C8 1.479(9)
C7 H7A 0.9700
C7 H7B 0.9700
C8 C9 1.535(9)
C8 H8A 0.9700
C8 H8B 0.9700
C9 C10 1.531(9)
C9 H9A 0.9700
C9 H9B 0.9700
C10 C11 1.521(9)
C10 H10A 0.9700
C10 H10B 0.9700
C11 C12 1.525(9)
C11 H11A 0.9700
C11 H11B 0.9700
C12 C13 1.522(10)
C12 H12A 0.9700
C12 H12B 0.9700
C13 C14 1.511(10)
C13 H13A 0.9700
C13 H13B 0.9700
C14 C15 1.530(11)
C14 H14A 0.9700
C14 H14B 0.9700
C15 C16 1.523(12)
C15 H15A 0.9700
C15 H15B 0.9700
C16 H16A 0.9600
C16 H16B 0.9600
C16 H16C 0.9600
C17 C18 1.543(10)
C17 H17A 0.9700
C17 H17B 0.9700
C18 C19 1.525(10)
C18 H18A 0.9700
C18 H18B 0.9700
C19 C20 1.506(9)
C19 H19A 0.9700
C19 H19B 0.9700
C20 C21 1.524(10)
C20 H20A 0.9700
C20 H20B 0.9700
C21 C22 1.528(9)
C21 H21A 0.9700
C21 H21B 0.9700
C22 C23 1.536(11)
C22 H22A 0.9700
C22 H22B 0.9700
C23 C24 1.558(10)
C23 H23A 0.9700
C23 H23B 0.9700
C24 C25 1.504(12)
C24 H24A 0.9700
C24 H24B 0.9700
C25 C26 1.522(12)
C25 H25A 0.9700
C25 H25B 0.9700
C26 H26A 0.9600
C26 H26B 0.9600
C26 H26C 0.9600

loop_
_geom_torsion_atom_site_label_1
_geom_torsion_atom_site_label_2
_geom_torsion_atom_site_label_3
_geom_torsion_atom_site_label_4
_geom_torsion
C6 C1 C2 C3 3.4(10)
Br1 C1 C2 C3 -177.9(5)
C6 C1 C2 Br2 -176.7(5)
Br1 C1 C2 Br2 2.0(8)
C1 C2 C3 C4 -3.9(10)
Br2 C2 C3 C4 176.1(5)
C2 C3 C4 O2 -178.7(6)
C2 C3 C4 C5 0.4(10)
C17 O2 C4 C3 -5.4(9)
C17 O2 C4 C5 175.5(6)
C7 O1 C5 C6 0.4(9)
C7 O1 C5 C4 -177.5(6)
C3 C4 C5 O1 -178.3(6)
O2 C4 C5 O1 0.8(8)
C3 C4 C5 C6 3.6(9)
O2 C4 C5 C6 -177.2(6)
C2 C1 C6 C5 0.7(10)
Br1 C1 C6 C5 -178.1(5)
O1 C5 C6 C1 178.0(6)
C4 C5 C6 C1 -4.1(9)
C5 O1 C7 C8 -171.5(5)
O1 C7 C8 C9 -66.3(7)
O2 C17 C18 C19 65.0(8)
C7 C8 C9 C10 -171.0(6)
C8 C9 C10 C11 179.4(6)
C9 C10 C11 C12 179.4(6)
C10 C11 C12 C13 175.6(6)
C11 C12 C13 C14 176.9(7)
C12 C13 C14 C15 -178.5(7)
C13 C14 C15 C16 178.2(8)
C4 O2 C17 C18 -176.2(5)
C17 C18 C19 C20 171.6(6)
C18 C19 C20 C21 -179.8(7)
C19 C20 C21 C22 178.9(7)
C20 C21 C22 C23 178.5(7)
C21 C22 C23 C24 177.0(8)
C22 C23 C24 C25 177.0(9)
C23 C24 C25 C26 -179.9(10)

loop_
_cod_related_entry_id
_cod_related_entry_database
_cod_related_entry_code
1 ChemSpider 28677948
